data_1576678
loop_
_publ_author_name
'Wenger, John S.'
'Gaschik, Nina'
'Rowe, William J.'
'Crumpton, Agamemnon E.'
'van IJzendoorn, Bono'
'Mehta, Meera'

_publ_section_title
;
 Isolation of arylhalodiphosphenes: periodic trends in R-P[double bond,
 length as m-dash]P-X bonding (X = Cl, Br, I).
;
_journal_issue 15
_journal_name_full 'Chemical science'
_journal_page_first 7475
_journal_page_last 7485
_journal_paper_doi 10.1039/d6sc00723f
_journal_volume 17
_journal_year 2026
_chemical_formula_moiety 'C72 H89 Cl2 P, C6 H14'
_chemical_formula_sum 'C78 H103 Cl2 P'
_chemical_formula_weight 1142.47
_space_group_crystal_system monoclinic
_space_group_IT_number 14
_space_group_name_Hall '-P 2ybc'
_space_group_name_H-M_alt 'P 1 21/c 1'
_atom_sites_solution_hydrogens geom
_atom_sites_solution_primary dual
_audit_creation_date 2025-10-25
_audit_creation_method
;
Olex2 1.5
(compiled 2024.02.16 svn.r378c4104 for OlexSys, GUI svn.r6928)
;
_audit_update_record
;
2025-12-04 deposited with the CCDC.	2026-02-18 downloaded from the CCDC.
;
_cell_angle_alpha 90
_cell_angle_beta 101.4906(5)
_cell_angle_gamma 90
_cell_formula_units_Z 4
_cell_length_a 12.40239(7)
_cell_length_b 26.34880(17)
_cell_length_c 20.88177(13)
_cell_measurement_reflns_used 39208
_cell_measurement_temperature 100.01(10)
_cell_measurement_theta_max 75.4440
_cell_measurement_theta_min 1.6640
_cell_volume 6687.14(7)
_computing_cell_refinement 'CrysAlisPro 1.171.43.92a (Rigaku OD, 2023)'
_computing_data_collection 'CrysAlisPro system (CCD 43.143a 64-bit (release 25-10-2024))'
_computing_data_reduction 'CrysAlisPro 1.171.43.92a (Rigaku OD, 2023)'
_computing_molecular_graphics 'Olex2 1.5 (Dolomanov et al., 2009)'
_computing_publication_material 'Olex2 1.5 (Dolomanov et al., 2009)'
_computing_structure_refinement 'SHELXL 2018/3 (Sheldrick, 2015)'
_computing_structure_solution 'SHELXT  (Sheldrick, 2015)'
_diffrn_ambient_environment N~2~
_diffrn_ambient_temperature 100.01(10)
_diffrn_detector 'Hybrid Pixel Array Detector'
_diffrn_detector_area_resol_mean 10.0000
_diffrn_detector_type 'HyPix-Arc 150'
_diffrn_measured_fraction_theta_full 1.000
_diffrn_measured_fraction_theta_max 0.983
_diffrn_measurement_details
;
List of Runs (angles in degrees, time in seconds):

  # Type    Start    End  Width  t~exp~   \w     \q     \k     \f   Frames
#--------------------------------------------------------------------------
  1  \w     50.00  75.00   0.50    2.28    --   56.90-171.00  -2.00   50
  2  \w     12.00  42.00   0.50    2.28    --   56.90-115.00 139.00   60
  3  \w     51.00  76.00   0.50    2.28    --   56.90 171.00  11.00   50
  4  \w     80.00 106.00   0.50    2.28    --   69.66-171.00  -2.00   52
  5  \w     57.00  82.00   0.50    2.28    --   69.66 171.00  11.00   50
  6  \w     26.00  92.00   0.50    2.28    --   69.66-115.00 139.00  132
  7  \w     64.00  89.00   0.50    2.28    --   84.11-171.00  -2.00   50
  8  \w     84.00 109.00   0.50    2.28    --   84.11-115.00 139.00   50
  9  \w     54.00  98.00   0.50    2.28    --   84.11 171.00  11.00   88
 10  \w      7.00  33.00   0.50    2.28    --   56.90 -30.00 -90.00   52
 11  \w      7.00  37.00   0.50    2.28    --   56.90 -30.00 -60.00   60
 12  \w     64.00 108.00   0.50    2.28    --   56.90  45.00  60.00   88
 13  \w      8.00  34.00   0.50    2.28    --   56.90 -30.00  30.00   52
 14  \w      6.00  37.00   0.50    2.28    --   56.90 -30.00-120.00   62
 15  \w     34.00  85.00   0.50    2.28    --   69.66 -95.00 -30.00  102
 16  \w     25.00  53.00   0.50    2.28    --   69.66 -45.00  30.00   56
 17  \w     20.00  46.00   0.50    2.28    --   69.66 -45.00 -30.00   52
 18  \w     44.00  84.00   0.50    2.28    --   69.66 -95.00-150.00   80
 19  \w     71.00 108.00   0.50    2.28    --   69.66  77.00 150.00   74
 20  \w     28.00  53.00   0.50    2.28    --   69.66 -45.00-180.00   50
 21  \w     28.00  53.00   0.50    2.28    --   69.66 -45.00 120.00   50
 22  \w     47.00  80.00   0.50    2.28    --   84.11 -77.00 -30.00   66
 23  \w     45.00  78.00   0.50    2.28    --   84.11 -77.00-150.00   66
 24  \w     37.00  71.00   0.50    2.28    --   84.11 -61.00  90.00   68
 25  \w     94.00 119.00   0.50    2.28    --   84.11  45.00-120.00   50
 26  \w     80.00 108.00   0.50    2.28    --   84.11-111.00-180.00   56
 27  \w     38.00  63.00   0.50    2.28    --   84.11-111.00 150.00   50
 28  \w     47.00  73.00   0.50    2.28    --   84.11 -77.00  30.00   52
 29  \w     71.00  96.00   0.50    2.28    --   84.11 -95.00 -30.00   50
 30  \w     71.00 103.00   0.50    2.28    --   84.11-111.00 150.00   64
 31  \w     71.00  97.00   0.50    2.28    --   84.11 -95.00  60.00   52
 32  \w     40.00  65.00   0.50    2.28    --   84.11 -61.00 150.00   50
 33  \w     56.00  82.00   0.50    2.28    --   84.11 -95.00  90.00   52
 34  \w     94.00 135.00   0.50    2.28    --   84.11  45.00-150.00   82
 35  \w     55.00  81.00   0.50    2.28    --   84.11 -95.00-180.00   52
 36  \w     79.00 104.00   0.50    2.28    --   86.75-114.00 -76.63   50
 37  \w     44.00  70.00   0.50    2.28    --   86.75-114.00 -76.63   52
 38  \w     62.00 133.00   0.50    2.28    --   86.75   3.00 -65.00  142
 39  \w     91.00 132.00   0.50    2.28    --   86.75  49.00 167.42   82
 40  \w    103.00 135.00   0.50    2.28    --   86.75  23.00  14.36   64
 41  \w     77.00 102.00   0.50    2.28    --   86.75 -96.00-150.80   50
 42  \w     58.00  84.00   0.50    2.28    --   86.75  23.00  14.36   52
 43  \w    111.00 137.00   0.50    2.28    --   86.75  16.00-148.82   52
 44  \w     82.00 112.00   0.50    2.28    --   86.75   3.00  42.09   60
 45  \w     49.00  96.00   0.50    2.28    --   86.75  16.00-148.82   94
 46  \w     84.00 119.00   0.50    2.28    --   86.75  14.00 123.65   70
 47  \w     53.00  80.00   0.50    2.28    --   86.75 -97.00-114.00   54
 48  \w     74.00 109.00   0.50    2.28    --   86.75-116.00-133.08   70
 49  \w     83.00 108.00   0.50    2.28    --   86.75-110.00  21.90   50
 50  \w     38.00  63.00   0.50    2.28    --   86.75 -56.00-100.75   50
 51  \w     72.00  98.00   0.50    2.28    --   69.66-115.00 139.00   52
 52  \w      0.00  33.00   0.50    2.28    --   -6.75  61.00  90.00   66
 53  \w      4.00  45.00   0.50    2.28    --   -6.75  45.00 -60.00   82
 54  \w     -2.00  31.00   0.50    2.28    --   -6.75  61.00  30.00   66
 55  \w     -9.00  16.00   0.50    2.28    --   10.00 101.00 145.35   50
 56  \w     -7.00  18.00   0.50    2.28    --   10.00  99.00-138.36   50
 57  \w     -3.00  22.00   0.50    2.28    --   14.00  98.00  13.64   50
 58  \w     17.00  42.00   0.50    2.28    --   22.00  80.00 113.34   50
 59  \w     16.00  41.00   0.50    2.28    --   26.00  87.00-156.21   50
 60  \w     13.00  38.00   0.50    2.28    --   26.00  92.00  86.26   50
 61  \w     15.00  40.00   0.50    2.28    --   26.00  89.00 151.78   50
 62  \w     14.00  39.00   0.50    2.28    --   26.00  90.00 -48.19   50
 63  \w     14.00  39.00   0.50    2.28    --   26.00  90.00  36.57   50
 64  \w     14.00  22.50   0.50    2.28    --   26.00  90.00-107.37   17
;
_diffrn_measurement_device 'four-circle diffractometer'
_diffrn_measurement_device_type 'XtaLAB Synergy R, DW system, HyPix-Arc 150'
_diffrn_measurement_method '\w scans'
_diffrn_orient_matrix_type 'CrysAlisPro convention (1999,Acta A55,543-557)'
_diffrn_orient_matrix_UB_11 0.0137459000
_diffrn_orient_matrix_UB_12 0.0574826000
_diffrn_orient_matrix_UB_13 0.0126119000
_diffrn_orient_matrix_UB_21 0.0611818000
_diffrn_orient_matrix_UB_22 0.0045570000
_diffrn_orient_matrix_UB_23 -0.0570998000
_diffrn_orient_matrix_UB_31 -0.1101693000
_diffrn_orient_matrix_UB_32 0.0097389000
_diffrn_orient_matrix_UB_33 -0.0473813000
_diffrn_radiation_monochromator mirror
_diffrn_radiation_probe x-ray
_diffrn_radiation_type 'Cu K\a'
_diffrn_radiation_wavelength 1.54184
_diffrn_reflns_av_R_equivalents 0.0460
_diffrn_reflns_av_unetI/netI 0.0295
_diffrn_reflns_Laue_measured_fraction_full 1.000
_diffrn_reflns_Laue_measured_fraction_max 0.983
_diffrn_reflns_limit_h_max 14
_diffrn_reflns_limit_h_min -15
_diffrn_reflns_limit_k_max 32
_diffrn_reflns_limit_k_min -32
_diffrn_reflns_limit_l_max 26
_diffrn_reflns_limit_l_min -26
_diffrn_reflns_number 100468
_diffrn_reflns_point_group_measured_fraction_full 1.000
_diffrn_reflns_point_group_measured_fraction_max 0.983
_diffrn_reflns_theta_full 67.684
_diffrn_reflns_theta_max 75.938
_diffrn_reflns_theta_min 2.734
_diffrn_source 'Rotating-anode X-ray tube'
_diffrn_source_type 'Rigaku (Cu) X-ray Source'
_exptl_absorpt_coefficient_mu 1.402
_exptl_absorpt_correction_T_max 1.00000
_exptl_absorpt_correction_T_min 0.86221
_exptl_absorpt_correction_type multi-scan
_exptl_absorpt_process_details
;
CrysAlisPro 1.171.43.92a (Rigaku Oxford Diffraction, 2023)
Empirical absorption correction using spherical harmonics,
implemented in SCALE3 ABSPACK scaling algorithm.
;
_exptl_crystal_density_diffrn 1.135
_exptl_crystal_description block
_exptl_crystal_F_000 2480
_exptl_crystal_size_max 0.09
_exptl_crystal_size_mid 0.07
_exptl_crystal_size_min 0.04
_refine_diff_density_max 0.535
_refine_diff_density_min -0.884
_refine_diff_density_rms 0.057
_refine_ls_extinction_method none
_refine_ls_goodness_of_fit_ref 1.033
_refine_ls_hydrogen_treatment constr
_refine_ls_matrix_type full
_refine_ls_number_parameters 780
_refine_ls_number_reflns 13731
_refine_ls_number_restraints 54
_refine_ls_restrained_S_all 1.032
_refine_ls_R_factor_all 0.0658
_refine_ls_R_factor_gt 0.0543
_refine_ls_shift/su_max 0.001
_refine_ls_shift/su_mean 0.000
_refine_ls_structure_factor_coef Fsqd
_refine_ls_weighting_details 'w=1/[\s^2^(Fo^2^)+(0.0858P)^2^+4.6469P] where P=(Fo^2^+2Fc^2^)/3'
_refine_ls_weighting_scheme calc
_refine_ls_wR_factor_gt 0.1504
_refine_ls_wR_factor_ref 0.1585
_reflns_Friedel_coverage 0.000
_reflns_number_gt 11349
_reflns_number_total 13731
_reflns_threshold_expression 'I > 2\s(I)'
_cod_data_source_file d6sc00723f3.cif
_cod_data_source_block Compound_3
_cod_depositor_comments 'Adding full bibliography for 1576673--1576682.cif.'
_cod_database_code 1576678
_shelx_shelxl_version_number 2018/3
_chemical_oxdiff_formula 'C79 H101 P1 Cl2'
_shelx_space_group_comment
;
The symmetry employed for this shelxl refinement is uniquely defined
by the following loop, which should always be used as a source of
symmetry information in preference to the above space-group names.
They are only intended as comments.
;
_shelx_estimated_absorpt_t_max 0.946
_shelx_estimated_absorpt_t_min 0.884
_olex2_refinement_description
;
1. Uiso/Uaniso restraints and constraints
P1A \\sim P1B \\sim Cl1A \\sim Cl2A \\sim Cl1B \\sim Cl2B: within 2A with sigma
of 0.04 and sigma for terminal atoms of 0.08 within 2A
2. Rigid body (RIGU) restrains
 P1A, P1B, Cl1A, Cl2A, Cl1B, Cl2B
 with sigma for 1-2 distances of 0.004 and sigma for 1-3 distances of 0.004
3. Others
 Sof(P1B)=Sof(Cl1B)=Sof(Cl2B)=1-FVAR(1)
 Sof(Cl1A)=Sof(Cl2A)=Sof(P1A)=FVAR(1)
4.a Secondary CH2 refined with riding coordinates:
 C4(H4A,H4B), C10(H10A,H10B), C21(H21A,H21B), C22(H22A,H22B), C31(H31A,H31B),
 C32(H32A,H32B), C49(H49A,H49B), C50(H50A,H50B), C59(H59A,H59B), C60(H60A,H60B),
  C74(H74A,H74B), C75(H75A,H75B), C76(H76A,H76B), C77(H77A,H77B)
4.b Aromatic/amide H refined with riding coordinates:
 C7(H7), C18(H18), C25(H25), C28(H28), C35(H35), C46(H46), C53(H53), C56(H56),
 C63(H63)
4.c Idealised Me refined as rotating group:
 C13(H13A,H13B,H13C), C14(H14A,H14B,H14C), C15(H15A,H15B,H15C), C16(H16A,H16B,
 H16C), C37(H37A,H37B,H37C), C38(H38A,H38B,H38C), C39(H39A,H39B,H39C), C40(H40A,
 H40B,H40C), C41(H41A,H41B,H41C), C42(H42A,H42B,H42C), C43(H43A,H43B,H43C),
 C44(H44A,H44B,H44C), C65(H65A,H65B,H65C), C66(H66A,H66B,H66C), C67(H67A,H67B,
 H67C), C68(H68A,H68B,H68C), C69(H69A,H69B,H69C), C70(H70A,H70B,H70C), C71(H71A,
 H71B,H71C), C72(H72A,H72B,H72C), C73(H73A,H73B,H73C), C78(H78A,H78B,H78C)
;
_olex2_submission_special_instructions 'No special instructions were received'
_oxdiff_exptl_absorpt_empirical_details
;
Empirical correction (ABSPACK) includes:
- Absorption correction using spherical harmonics
- Frame scaling
- Detector area scaling
;
_oxdiff_exptl_absorpt_empirical_full_max 1.312
_oxdiff_exptl_absorpt_empirical_full_min 0.797

loop_
_space_group_symop_operation_xyz
'x, y, z'
'-x, y+1/2, -z+1/2'
'-x, -y, -z'
'x, -y-1/2, z-1/2'

loop_
_atom_site_label
_atom_site_type_symbol
_atom_site_fract_x
_atom_site_fract_y
_atom_site_fract_z
_atom_site_U_iso_or_equiv
_atom_site_adp_type
_atom_site_occupancy
_atom_site_site_symmetry_order
_atom_site_calc_flag
_atom_site_refinement_flags_posn
_atom_site_refinement_flags_adp
_atom_site_refinement_flags_occupancy
_atom_site_disorder_assembly
_atom_site_disorder_group
Cl1A Cl 0.80136(6) 0.61369(3) 0.71033(5) 0.0432(3) Uani 0.7208(17) 1 d . U P A 1
Cl2A Cl 0.60989(7) 0.66712(3) 0.76985(3) 0.0407(2) Uani 0.7208(17) 1 d . U P A 1
P1A P 0.67599(5) 0.66565(3) 0.68768(3) 0.02162(19) Uani 0.7208(17) 1 d . U P A 1
P1B P 0.6533(2) 0.63801(11) 0.71481(13) 0.0482(7) Uani 0.2792(17) 1 d . U P A 2
Cl1B Cl 0.7999(3) 0.6578(2) 0.69327(17) 0.129(2) Uani 0.2792(17) 1 d . U P A 2
Cl2B Cl 0.5873(4) 0.70239(14) 0.74753(17) 0.1005(15) Uani 0.2792(17) 1 d . U P A 2
C1 C 0.56723(14) 0.63097(7) 0.63053(8) 0.0183(3) Uani 1 1 d . . . . .
C2 C 0.54322(14) 0.65931(7) 0.57184(8) 0.0176(3) Uani 1 1 d . . . . .
C3 C 0.59711(14) 0.70836(7) 0.55447(8) 0.0188(3) Uani 1 1 d . . . . .
C4 C 0.52577(15) 0.72246(7) 0.48571(9) 0.0226(4) Uani 1 1 d . . . . .
H4A H 0.478249 0.751969 0.489913 0.027 Uiso 1 1 calc R U . . .
H4B H 0.574355 0.731645 0.455212 0.027 Uiso 1 1 calc R U . . .
C5 C 0.45421(15) 0.67632(7) 0.45908(8) 0.0197(4) Uani 1 1 d . . . . .
C6 C 0.46318(14) 0.64302(7) 0.51904(8) 0.0183(3) Uani 1 1 d . . . . .
C7 C 0.40416(14) 0.59908(7) 0.52336(8) 0.0194(3) Uani 1 1 d . . . . .
H7 H 0.348627 0.588506 0.487682 0.023 Uiso 1 1 calc R U . . .
C8 C 0.42688(14) 0.57055(7) 0.58037(8) 0.0177(3) Uani 1 1 d . . . . .
C9 C 0.36906(14) 0.52157(7) 0.59092(9) 0.0190(4) Uani 1 1 d . . . . .
C10 C 0.43972(15) 0.50255(7) 0.65577(9) 0.0216(4) Uani 1 1 d . . . . .
H10A H 0.487980 0.474536 0.647007 0.026 Uiso 1 1 calc R U . . .
H10B H 0.391442 0.489453 0.684485 0.026 Uiso 1 1 calc R U . . .
C11 C 0.51147(14) 0.54734(7) 0.69048(8) 0.0184(3) Uani 1 1 d . . . . .
C12 C 0.50758(14) 0.58560(7) 0.63400(8) 0.0173(3) Uani 1 1 d . . . . .
C13 C 0.33527(16) 0.69291(8) 0.43163(10) 0.0276(4) Uani 1 1 d . . . . .
H13A H 0.306975 0.711948 0.465079 0.041 Uiso 1 1 calc R U . . .
H13B H 0.289383 0.662856 0.419051 0.041 Uiso 1 1 calc R U . . .
H13C H 0.333561 0.714513 0.393235 0.041 Uiso 1 1 calc R U . . .
C14 C 0.50038(19) 0.64833(8) 0.40622(9) 0.0292(4) Uani 1 1 d . . . . .
H14A H 0.498808 0.670888 0.368727 0.044 Uiso 1 1 calc R U . . .
H14B H 0.455500 0.618209 0.392232 0.044 Uiso 1 1 calc R U . . .
H14C H 0.576392 0.637986 0.423848 0.044 Uiso 1 1 calc R U . . .
C15 C 0.24877(15) 0.53133(8) 0.59592(10) 0.0268(4) Uani 1 1 d . . . . .
H15A H 0.246646 0.554591 0.632275 0.040 Uiso 1 1 calc R U . . .
H15B H 0.213795 0.499153 0.603601 0.040 Uiso 1 1 calc R U . . .
H15C H 0.209201 0.546473 0.555089 0.040 Uiso 1 1 calc R U . . .
C16 C 0.37018(16) 0.48347(7) 0.53568(9) 0.0243(4) Uani 1 1 d . . . . .
H16A H 0.326071 0.496733 0.494917 0.037 Uiso 1 1 calc R U . . .
H16B H 0.339119 0.451130 0.546506 0.037 Uiso 1 1 calc R U . . .
H16C H 0.446062 0.478171 0.530267 0.037 Uiso 1 1 calc R U . . .
C17 C 0.71940(14) 0.70436(7) 0.55216(8) 0.0194(3) Uani 1 1 d . . . . .
C18 C 0.77441(15) 0.66737(7) 0.52500(9) 0.0200(4) Uani 1 1 d . . . . .
H18 H 0.735416 0.638350 0.505764 0.024 Uiso 1 1 calc R U . . .
C19 C 0.88779(15) 0.67185(7) 0.52528(9) 0.0210(4) Uani 1 1 d . . . . .
C20 C 0.94202(15) 0.62935(7) 0.49251(9) 0.0240(4) Uani 1 1 d . . . . .
C21 C 1.05933(16) 0.64467(8) 0.48646(10) 0.0273(4) Uani 1 1 d . . . . .
H21A H 1.099902 0.614085 0.477101 0.033 Uiso 1 1 calc R U . . .
H21B H 1.055266 0.668378 0.449278 0.033 Uiso 1 1 calc R U . . .
C22 C 1.12205(16) 0.66984(8) 0.54834(10) 0.0278(4) Uani 1 1 d . . . . .
H22A H 1.199084 0.675691 0.543926 0.033 Uiso 1 1 calc R U . . .
H22B H 1.123222 0.646738 0.585859 0.033 Uiso 1 1 calc R U . . .
C23 C 1.07044(15) 0.72054(8) 0.56209(9) 0.0246(4) Uani 1 1 d . . . . .
C24 C 0.94555(15) 0.71418(7) 0.55583(9) 0.0214(4) Uani 1 1 d . . . . .
C25 C 0.88833(15) 0.75179(7) 0.58286(9) 0.0225(4) Uani 1 1 d . . . . .
H25 H 0.926758 0.780738 0.602753 0.027 Uiso 1 1 calc R U . . .
C26 C 0.77634(15) 0.74729(7) 0.58094(9) 0.0209(4) Uani 1 1 d . . . . .
C27 C 0.69949(15) 0.77932(7) 0.60798(9) 0.0208(4) Uani 1 1 d . . . . .
C28 C 0.71176(15) 0.82613(7) 0.63837(9) 0.0211(4) Uani 1 1 d . . . . .
H28 H 0.780116 0.843447 0.643413 0.025 Uiso 1 1 calc R U . . .
C29 C 0.62450(15) 0.84840(7) 0.66186(8) 0.0197(4) Uani 1 1 d . . . . .
C30 C 0.64030(15) 0.90164(7) 0.69123(9) 0.0220(4) Uani 1 1 d . . . . .
C31 C 0.52789(15) 0.92419(7) 0.69447(9) 0.0233(4) Uani 1 1 d . . . . .
H31A H 0.538558 0.956546 0.719024 0.028 Uiso 1 1 calc R U . . .
H31B H 0.487641 0.931746 0.649606 0.028 Uiso 1 1 calc R U . . .
C32 C 0.45971(16) 0.88873(7) 0.72704(9) 0.0247(4) Uani 1 1 d . . . . .
H32A H 0.391706 0.906381 0.732608 0.030 Uiso 1 1 calc R U . . .
H32B H 0.501669 0.879657 0.770993 0.030 Uiso 1 1 calc R U . . .
C33 C 0.42868(15) 0.83997(7) 0.68715(9) 0.0213(4) Uani 1 1 d . . . . .
C34 C 0.52481(14) 0.82139(7) 0.65699(8) 0.0189(3) Uani 1 1 d . . . . .
C35 C 0.51254(15) 0.77483(7) 0.62339(9) 0.0199(4) Uani 1 1 d . . . . .
H35 H 0.444520 0.757173 0.617875 0.024 Uiso 1 1 calc R U . . .
C36 C 0.59757(15) 0.75448(7) 0.59841(9) 0.0194(4) Uani 1 1 d . . . . .
C37 C 0.87585(17) 0.61889(8) 0.42347(10) 0.0297(4) Uani 1 1 d . . . . .
H37A H 0.803562 0.605116 0.426350 0.045 Uiso 1 1 calc R U . . .
H37B H 0.915446 0.594277 0.401565 0.045 Uiso 1 1 calc R U . . .
H37C H 0.866289 0.650583 0.398428 0.045 Uiso 1 1 calc R U . . .
C38 C 0.94557(18) 0.58072(8) 0.53353(12) 0.0327(5) Uani 1 1 d . . . . .
H38A H 0.991040 0.586518 0.576974 0.049 Uiso 1 1 calc R U . . .
H38B H 0.977169 0.553036 0.511903 0.049 Uiso 1 1 calc R U . . .
H38C H 0.870752 0.571611 0.537882 0.049 Uiso 1 1 calc R U . . .
C39 C 1.09364(17) 0.76174(8) 0.51465(11) 0.0304(4) Uani 1 1 d . . . . .
H39A H 1.173300 0.765939 0.519116 0.046 Uiso 1 1 calc R U . . .
H39B H 1.061046 0.793899 0.524809 0.046 Uiso 1 1 calc R U . . .
H39C H 1.061367 0.751696 0.469733 0.046 Uiso 1 1 calc R U . . .
C40 C 1.12391(17) 0.73642(9) 0.63189(10) 0.0331(5) Uani 1 1 d . . . . .
H40A H 1.097940 0.714131 0.663211 0.050 Uiso 1 1 calc R U . . .
H40B H 1.103863 0.771594 0.639333 0.050 Uiso 1 1 calc R U . . .
H40C H 1.204074 0.733674 0.637698 0.050 Uiso 1 1 calc R U . . .
C41 C 0.69435(18) 0.93728(8) 0.64841(11) 0.0301(4) Uani 1 1 d . . . . .
H41A H 0.769106 0.925432 0.647988 0.045 Uiso 1 1 calc R U . . .
H41B H 0.697436 0.971764 0.666257 0.045 Uiso 1 1 calc R U . . .
H41C H 0.650916 0.937319 0.603734 0.045 Uiso 1 1 calc R U . . .
C42 C 0.71540(17) 0.89874(8) 0.75925(10) 0.0299(4) Uani 1 1 d . . . . .
H42A H 0.679027 0.878897 0.788520 0.045 Uiso 1 1 calc R U . . .
H42B H 0.730081 0.933090 0.776827 0.045 Uiso 1 1 calc R U . . .
H42C H 0.784960 0.882388 0.755749 0.045 Uiso 1 1 calc R U . . .
C43 C 0.32799(15) 0.85047(8) 0.63285(10) 0.0265(4) Uani 1 1 d . . . . .
H43A H 0.264509 0.858496 0.652447 0.040 Uiso 1 1 calc R U . . .
H43B H 0.311647 0.820367 0.605053 0.040 Uiso 1 1 calc R U . . .
H43C H 0.343555 0.879261 0.606390 0.040 Uiso 1 1 calc R U . . .
C44 C 0.39888(17) 0.79854(8) 0.73246(10) 0.0273(4) Uani 1 1 d . . . . .
H44A H 0.464325 0.789528 0.765147 0.041 Uiso 1 1 calc R U . . .
H44B H 0.371793 0.768455 0.706598 0.041 Uiso 1 1 calc R U . . .
H44C H 0.341510 0.811210 0.754514 0.041 Uiso 1 1 calc R U . . .
C45 C 0.46677(14) 0.56751(7) 0.74926(8) 0.0190(3) Uani 1 1 d . . . . .
C46 C 0.37096(14) 0.59335(7) 0.75151(9) 0.0193(3) Uani 1 1 d . . . . .
H46 H 0.323925 0.603340 0.711871 0.023 Uiso 1 1 calc R U . . .
C47 C 0.34157(15) 0.60519(7) 0.81155(9) 0.0198(4) Uani 1 1 d . . . . .
C48 C 0.23490(15) 0.63487(7) 0.81017(9) 0.0230(4) Uani 1 1 d . . . . .
C49 C 0.20012(16) 0.63102(9) 0.87662(10) 0.0292(4) Uani 1 1 d . . . . .
H49A H 0.140261 0.655642 0.877840 0.035 Uiso 1 1 calc R U . . .
H49B H 0.170873 0.596578 0.881449 0.035 Uiso 1 1 calc R U . . .
C50 C 0.29437(17) 0.64141(8) 0.93347(10) 0.0294(4) Uani 1 1 d . . . . .
H50A H 0.266194 0.640915 0.974619 0.035 Uiso 1 1 calc R U . . .
H50B H 0.323998 0.675753 0.928470 0.035 Uiso 1 1 calc R U . . .
C51 C 0.38762(16) 0.60249(7) 0.93822(9) 0.0234(4) Uani 1 1 d . . . . .
C52 C 0.41248(15) 0.59133(7) 0.87027(9) 0.0206(4) Uani 1 1 d . . . . .
C53 C 0.51004(15) 0.56588(7) 0.86745(9) 0.0212(4) Uani 1 1 d . . . . .
H53 H 0.558340 0.556276 0.906819 0.025 Uiso 1 1 calc R U . . .
C54 C 0.53730(14) 0.55445(7) 0.80789(9) 0.0196(4) Uani 1 1 d . . . . .
C55 C 0.63495(15) 0.52983(7) 0.79315(9) 0.0202(4) Uani 1 1 d . . . . .
C56 C 0.72810(15) 0.51100(7) 0.83406(9) 0.0225(4) Uani 1 1 d . . . . .
H56 H 0.735336 0.513991 0.880058 0.027 Uiso 1 1 calc R U . . .
C57 C 0.81141(15) 0.48772(7) 0.80864(9) 0.0222(4) Uani 1 1 d . . . . .
C58 C 0.91704(15) 0.47064(8) 0.85552(10) 0.0271(4) Uani 1 1 d . . . . .
C59 C 0.97052(17) 0.42786(9) 0.82301(11) 0.0335(5) Uani 1 1 d . . . . .
H59A H 1.041792 0.418668 0.851247 0.040 Uiso 1 1 calc R U . . .
H59B H 0.922476 0.397530 0.818556 0.040 Uiso 1 1 calc R U . . .
C60 C 0.98949(17) 0.44319(9) 0.75619(11) 0.0338(5) Uani 1 1 d . . . . .
H60A H 1.028497 0.415381 0.738420 0.041 Uiso 1 1 calc R U . . .
H60B H 1.037544 0.473517 0.760882 0.041 Uiso 1 1 calc R U . . .
C61 C 0.88236(16) 0.45509(8) 0.70737(10) 0.0271(4) Uani 1 1 d . . . . .
C62 C 0.79853(15) 0.48256(7) 0.74027(9) 0.0220(4) Uani 1 1 d . . . . .
C63 C 0.70317(15) 0.50179(7) 0.69944(9) 0.0215(4) Uani 1 1 d . . . . .
H63 H 0.693872 0.497955 0.653429 0.026 Uiso 1 1 calc R U . . .
C64 C 0.62284(14) 0.52616(7) 0.72528(8) 0.0193(4) Uani 1 1 d . . . . .
C65 C 0.25622(18) 0.69047(8) 0.79409(11) 0.0308(4) Uani 1 1 d . . . . .
H65A H 0.317057 0.703923 0.826998 0.046 Uiso 1 1 calc R U . . .
H65B H 0.189777 0.710579 0.794195 0.046 Uiso 1 1 calc R U . . .
H65C H 0.275416 0.692360 0.750846 0.046 Uiso 1 1 calc R U . . .
C66 C 0.14017(16) 0.61372(9) 0.75812(10) 0.0301(4) Uani 1 1 d . . . . .
H66A H 0.155391 0.620063 0.714529 0.045 Uiso 1 1 calc R U . . .
H66B H 0.071282 0.630504 0.762053 0.045 Uiso 1 1 calc R U . . .
H66C H 0.133464 0.577103 0.764585 0.045 Uiso 1 1 calc R U . . .
C67 C 0.48967(17) 0.62442(9) 0.98373(10) 0.0314(5) Uani 1 1 d . . . . .
H67A H 0.518067 0.653099 0.962198 0.047 Uiso 1 1 calc R U . . .
H67B H 0.546429 0.598124 0.993644 0.047 Uiso 1 1 calc R U . . .
H67C H 0.469611 0.636028 1.024391 0.047 Uiso 1 1 calc R U . . .
C68 C 0.35517(19) 0.55267(8) 0.96781(10) 0.0312(4) Uani 1 1 d . . . . .
H68A H 0.344903 0.558902 1.012473 0.047 Uiso 1 1 calc R U . . .
H68B H 0.413528 0.527472 0.968581 0.047 Uiso 1 1 calc R U . . .
H68C H 0.286391 0.539900 0.941217 0.047 Uiso 1 1 calc R U . . .
C69 C 0.91203(19) 0.48782(10) 0.65269(12) 0.0397(5) Uani 1 1 d . . . . .
H69A H 0.936767 0.521298 0.670133 0.059 Uiso 1 1 calc R U . . .
H69B H 0.847176 0.491716 0.617568 0.059 Uiso 1 1 calc R U . . .
H69C H 0.971118 0.471365 0.635416 0.059 Uiso 1 1 calc R U . . .
C70 C 0.83058(18) 0.40534(9) 0.67815(12) 0.0375(5) Uani 1 1 d . . . . .
H70A H 0.882195 0.387681 0.655907 0.056 Uiso 1 1 calc R U . . .
H70B H 0.762546 0.412733 0.646702 0.056 Uiso 1 1 calc R U . . .
H70C H 0.813870 0.383766 0.713149 0.056 Uiso 1 1 calc R U . . .
C71 C 0.99368(18) 0.51676(9) 0.87026(12) 0.0379(5) Uani 1 1 d . . . . .
H71A H 1.005930 0.531383 0.829152 0.057 Uiso 1 1 calc R U . . .
H71B H 1.064238 0.506064 0.896886 0.057 Uiso 1 1 calc R U . . .
H71C H 0.959790 0.542253 0.894149 0.057 Uiso 1 1 calc R U . . .
C72 C 0.89496(17) 0.45080(9) 0.92086(10) 0.0334(5) Uani 1 1 d . . . . .
H72A H 0.865907 0.478377 0.943981 0.050 Uiso 1 1 calc R U . . .
H72B H 0.963741 0.438212 0.947650 0.050 Uiso 1 1 calc R U . . .
H72C H 0.841150 0.423136 0.912641 0.050 Uiso 1 1 calc R U . . .
C73 C 0.9502(3) 0.78415(13) 0.77542(16) 0.0652(8) Uani 1 1 d . . . . .
H73A H 0.880639 0.786432 0.743634 0.098 Uiso 1 1 calc R U . . .
H73B H 1.011783 0.785297 0.752434 0.098 Uiso 1 1 calc R U . . .
H73C H 0.955888 0.812711 0.805975 0.098 Uiso 1 1 calc R U . . .
C74 C 0.9538(3) 0.73523(13) 0.81245(17) 0.0642(8) Uani 1 1 d . . . . .
H74A H 0.945359 0.706836 0.780790 0.077 Uiso 1 1 calc R U . . .
H74B H 1.027219 0.731942 0.841202 0.077 Uiso 1 1 calc R U . . .
C75 C 0.8683(2) 0.72977(12) 0.85338(15) 0.0580(8) Uani 1 1 d . . . . .
H75A H 0.794880 0.734594 0.825035 0.070 Uiso 1 1 calc R U . . .
H75B H 0.878820 0.757192 0.886446 0.070 Uiso 1 1 calc R U . . .
C76 C 0.8692(2) 0.67894(12) 0.88849(15) 0.0569(7) Uani 1 1 d . . . . .
H76A H 0.854270 0.651720 0.855220 0.068 Uiso 1 1 calc R U . . .
H76B H 0.943996 0.673193 0.914663 0.068 Uiso 1 1 calc R U . . .
C77 C 0.7883(3) 0.67414(14) 0.93267(15) 0.0642(9) Uani 1 1 d . . . . .
H77A H 0.712920 0.673853 0.905726 0.077 Uiso 1 1 calc R U . . .
H77B H 0.794701 0.704298 0.961453 0.077 Uiso 1 1 calc R U . . .
C78 C 0.8045(3) 0.62615(14) 0.97534(17) 0.0675(9) Uani 1 1 d . . . . .
H78A H 0.801342 0.596118 0.947339 0.101 Uiso 1 1 calc R U . . .
H78B H 0.746183 0.624123 1.000763 0.101 Uiso 1 1 calc R U . . .
H78C H 0.876268 0.627602 1.005127 0.101 Uiso 1 1 calc R U . . .

loop_
_atom_site_aniso_label
_atom_site_aniso_U_11
_atom_site_aniso_U_22
_atom_site_aniso_U_33
_atom_site_aniso_U_23
_atom_site_aniso_U_13
_atom_site_aniso_U_12
Cl1A 0.0271(4) 0.0269(4) 0.0662(6) -0.0034(4) -0.0136(3) 0.0019(3)
Cl2A 0.0537(5) 0.0462(5) 0.0240(4) -0.0079(3) 0.0117(3) -0.0224(4)
P1A 0.0231(3) 0.0216(4) 0.0192(3) -0.0015(3) 0.0021(2) -0.0033(3)
P1B 0.0498(14) 0.0440(15) 0.0458(14) -0.0034(12) -0.0026(11) -0.0026(11)
Cl1B 0.072(2) 0.238(6) 0.064(2) 0.059(3) -0.0168(16) -0.081(3)
Cl2B 0.155(4) 0.065(2) 0.0642(19) -0.0114(17) -0.017(2) 0.046(2)
C1 0.0181(8) 0.0189(8) 0.0180(8) -0.0038(7) 0.0033(6) 0.0020(7)
C2 0.0176(8) 0.0157(8) 0.0208(8) -0.0024(7) 0.0070(6) -0.0006(6)
C3 0.0212(8) 0.0163(8) 0.0198(8) -0.0013(7) 0.0062(7) -0.0016(7)
C4 0.0264(9) 0.0185(9) 0.0226(9) 0.0016(7) 0.0041(7) -0.0025(7)
C5 0.0261(9) 0.0159(8) 0.0179(8) 0.0007(7) 0.0060(7) -0.0001(7)
C6 0.0208(8) 0.0169(8) 0.0177(8) 0.0003(7) 0.0056(6) 0.0019(7)
C7 0.0212(8) 0.0183(8) 0.0176(8) -0.0016(7) 0.0015(6) -0.0018(7)
C8 0.0188(8) 0.0160(8) 0.0193(8) -0.0012(7) 0.0057(6) 0.0008(6)
C9 0.0197(8) 0.0172(8) 0.0203(8) 0.0013(7) 0.0044(7) -0.0007(7)
C10 0.0253(9) 0.0183(9) 0.0210(9) 0.0016(7) 0.0042(7) -0.0008(7)
C11 0.0202(8) 0.0184(8) 0.0180(8) 0.0006(7) 0.0070(6) 0.0017(7)
C12 0.0185(8) 0.0178(8) 0.0169(8) -0.0008(6) 0.0069(6) 0.0029(6)
C13 0.0286(10) 0.0244(10) 0.0280(10) 0.0054(8) 0.0010(8) -0.0003(8)
C14 0.0469(12) 0.0231(10) 0.0194(9) 0.0000(8) 0.0105(8) 0.0038(9)
C15 0.0207(9) 0.0244(10) 0.0357(11) 0.0001(8) 0.0063(8) -0.0021(7)
C16 0.0298(10) 0.0200(9) 0.0234(9) -0.0013(7) 0.0059(7) -0.0038(7)
C17 0.0209(8) 0.0187(9) 0.0197(8) -0.0004(7) 0.0068(7) -0.0028(7)
C18 0.0236(9) 0.0185(9) 0.0189(8) -0.0010(7) 0.0066(7) -0.0023(7)
C19 0.0249(9) 0.0201(9) 0.0193(8) 0.0009(7) 0.0076(7) 0.0004(7)
C20 0.0237(9) 0.0224(9) 0.0281(10) -0.0029(8) 0.0103(7) 0.0003(7)
C21 0.0245(9) 0.0273(10) 0.0330(10) -0.0025(8) 0.0126(8) 0.0018(8)
C22 0.0206(9) 0.0312(11) 0.0331(11) 0.0021(8) 0.0092(8) 0.0014(8)
C23 0.0192(9) 0.0285(10) 0.0269(9) -0.0010(8) 0.0071(7) -0.0025(7)
C24 0.0209(9) 0.0230(9) 0.0214(9) 0.0015(7) 0.0069(7) -0.0019(7)
C25 0.0233(9) 0.0211(9) 0.0241(9) -0.0035(7) 0.0070(7) -0.0054(7)
C26 0.0222(9) 0.0192(9) 0.0226(9) -0.0026(7) 0.0075(7) -0.0016(7)
C27 0.0211(8) 0.0200(9) 0.0226(9) -0.0004(7) 0.0068(7) -0.0022(7)
C28 0.0202(8) 0.0199(9) 0.0239(9) -0.0026(7) 0.0060(7) -0.0039(7)
C29 0.0229(9) 0.0181(8) 0.0181(8) -0.0006(7) 0.0043(7) -0.0011(7)
C30 0.0241(9) 0.0179(9) 0.0241(9) -0.0046(7) 0.0052(7) -0.0015(7)
C31 0.0266(9) 0.0201(9) 0.0231(9) -0.0037(7) 0.0049(7) 0.0013(7)
C32 0.0273(9) 0.0242(9) 0.0245(9) -0.0050(7) 0.0099(7) 0.0022(8)
C33 0.0231(9) 0.0229(9) 0.0198(8) -0.0017(7) 0.0083(7) -0.0008(7)
C34 0.0216(8) 0.0184(8) 0.0178(8) 0.0011(7) 0.0064(6) 0.0004(7)
C35 0.0201(8) 0.0189(9) 0.0215(8) -0.0003(7) 0.0059(7) -0.0029(7)
C36 0.0226(9) 0.0159(8) 0.0203(8) -0.0007(7) 0.0058(7) -0.0023(7)
C37 0.0296(10) 0.0314(11) 0.0313(10) -0.0099(9) 0.0138(8) -0.0029(8)
C38 0.0317(10) 0.0236(10) 0.0457(12) 0.0035(9) 0.0148(9) 0.0039(8)
C39 0.0254(10) 0.0307(11) 0.0370(11) 0.0008(9) 0.0108(8) -0.0044(8)
C40 0.0243(10) 0.0427(13) 0.0316(11) -0.0044(9) 0.0038(8) -0.0024(9)
C41 0.0335(10) 0.0197(9) 0.0399(11) -0.0037(8) 0.0141(9) -0.0043(8)
C42 0.0285(10) 0.0292(10) 0.0293(10) -0.0105(8) -0.0004(8) 0.0018(8)
C43 0.0228(9) 0.0301(10) 0.0272(10) -0.0030(8) 0.0066(7) 0.0017(8)
C44 0.0314(10) 0.0282(10) 0.0254(9) -0.0014(8) 0.0128(8) -0.0045(8)
C45 0.0221(8) 0.0184(8) 0.0179(8) 0.0003(7) 0.0074(7) -0.0013(7)
C46 0.0208(8) 0.0186(8) 0.0191(8) 0.0019(7) 0.0053(6) 0.0000(7)
C47 0.0213(8) 0.0167(8) 0.0232(9) 0.0004(7) 0.0087(7) 0.0002(7)
C48 0.0227(9) 0.0236(9) 0.0241(9) -0.0006(7) 0.0080(7) 0.0041(7)
C49 0.0253(9) 0.0364(11) 0.0288(10) -0.0021(9) 0.0121(8) 0.0063(8)
C50 0.0338(10) 0.0316(11) 0.0253(10) -0.0042(8) 0.0119(8) 0.0071(9)
C51 0.0282(9) 0.0247(9) 0.0191(9) -0.0022(7) 0.0096(7) 0.0028(8)
C52 0.0238(9) 0.0199(9) 0.0195(9) -0.0014(7) 0.0079(7) -0.0016(7)
C53 0.0245(9) 0.0224(9) 0.0172(8) 0.0006(7) 0.0056(7) 0.0021(7)
C54 0.0208(8) 0.0202(9) 0.0189(8) 0.0005(7) 0.0066(7) -0.0002(7)
C55 0.0207(8) 0.0223(9) 0.0187(8) -0.0004(7) 0.0065(7) 0.0000(7)
C56 0.0223(9) 0.0268(10) 0.0182(8) -0.0008(7) 0.0036(7) 0.0002(7)
C57 0.0190(8) 0.0243(9) 0.0229(9) 0.0002(7) 0.0028(7) -0.0001(7)
C58 0.0188(9) 0.0339(11) 0.0272(10) -0.0001(8) 0.0010(7) 0.0021(8)
C59 0.0225(9) 0.0397(12) 0.0371(11) 0.0016(9) 0.0028(8) 0.0085(9)
C60 0.0212(9) 0.0434(13) 0.0380(12) -0.0045(10) 0.0085(8) 0.0070(9)
C61 0.0213(9) 0.0322(11) 0.0297(10) -0.0029(8) 0.0095(7) 0.0054(8)
C62 0.0192(8) 0.0226(9) 0.0255(9) -0.0008(7) 0.0075(7) 0.0011(7)
C63 0.0228(9) 0.0235(9) 0.0194(8) 0.0000(7) 0.0070(7) 0.0007(7)
C64 0.0213(8) 0.0188(8) 0.0185(8) 0.0012(7) 0.0055(7) -0.0001(7)
C65 0.0341(11) 0.0250(10) 0.0334(11) 0.0006(8) 0.0072(8) 0.0072(8)
C66 0.0217(9) 0.0374(12) 0.0317(10) -0.0027(9) 0.0066(8) 0.0034(8)
C67 0.0332(11) 0.0383(12) 0.0235(10) -0.0088(9) 0.0074(8) 0.0008(9)
C68 0.0426(12) 0.0302(11) 0.0251(10) -0.0005(8) 0.0173(9) 0.0005(9)
C69 0.0352(11) 0.0506(14) 0.0395(12) 0.0049(11) 0.0227(10) 0.0122(10)
C70 0.0314(11) 0.0355(12) 0.0455(13) -0.0137(10) 0.0078(9) 0.0071(9)
C71 0.0262(10) 0.0438(13) 0.0409(12) -0.0043(10) 0.0000(9) -0.0064(9)
C72 0.0258(10) 0.0412(12) 0.0304(11) 0.0065(9) -0.0012(8) 0.0047(9)
C73 0.079(2) 0.0617(19) 0.0532(17) -0.0036(15) 0.0090(15) 0.0203(17)
C74 0.0621(18) 0.063(2) 0.067(2) -0.0130(16) 0.0111(15) 0.0159(16)
C75 0.0461(15) 0.0641(19) 0.0596(17) -0.0205(15) 0.0004(13) 0.0032(14)
C76 0.0443(15) 0.0629(18) 0.0592(17) -0.0175(15) -0.0003(13) -0.0007(13)
C77 0.0521(17) 0.085(2) 0.0531(17) -0.0185(16) 0.0044(13) 0.0072(16)
C78 0.0605(19) 0.076(2) 0.069(2) -0.0154(18) 0.0198(16) -0.0114(17)

loop_
_atom_type_symbol
_atom_type_description
_atom_type_scat_dispersion_real
_atom_type_scat_dispersion_imag
_atom_type_scat_source
C C 0.0181 0.0091 'International Tables Vol C Tables 4.2.6.8 and 6.1.1.4'
H H 0.0000 0.0000 'International Tables Vol C Tables 4.2.6.8 and 6.1.1.4'
P P 0.2955 0.4335 'International Tables Vol C Tables 4.2.6.8 and 6.1.1.4'
Cl Cl 0.3639 0.7018 'International Tables Vol C Tables 4.2.6.8 and 6.1.1.4'

loop_
_exptl_crystal_face_index_h
_exptl_crystal_face_index_k
_exptl_crystal_face_index_l
_exptl_crystal_face_perp_dist
0 0 1 0.0356
-2 1 2 0.0431
0 -1 -2 0.0267
-1 0 -2 0.0227
-2 1 -2 0.0227
2 -2 1 0.0209
1 1 2 0.0152
-1 2 0 0.0275
-1 -2 2 0.0473
1 2 -2 0.0303
-1 1 -2 0.0215
-2 -1 0 0.0386
0 -1 2 0.0295
0 1 -2 0.0255
0 -1 0 0.0336
0 1 0 0.0325

loop_
_geom_angle_atom_site_label_1
_geom_angle_atom_site_label_2
_geom_angle_atom_site_label_3
_geom_angle
_geom_angle_site_symmetry_1
_geom_angle_site_symmetry_3
_geom_angle_publ_flag
Cl2A P1A Cl1A 103.36(5) . . ?
C1 P1A Cl1A 103.88(7) . . ?
C1 P1A Cl2A 100.82(7) . . ?
Cl1B P1B Cl2B 107.1(3) . . ?
C1 P1B Cl1B 100.67(18) . . ?
C1 P1B Cl2B 101.73(16) . . ?
C2 C1 P1A 107.34(13) . . ?
C2 C1 P1B 137.92(17) . . ?
C2 C1 C12 117.91(15) . . ?
C12 C1 P1A 134.75(14) . . ?
C12 C1 P1B 103.93(15) . . ?
C1 C2 C3 128.60(16) . . ?
C6 C2 C1 121.04(16) . . ?
C6 C2 C3 110.35(15) . . ?
C2 C3 C4 102.87(14) . . ?
C17 C3 C2 115.56(15) . . ?
C17 C3 C4 111.59(14) . . ?
C36 C3 C2 118.72(14) . . ?
C36 C3 C4 107.18(14) . . ?
C36 C3 C17 100.91(14) . . ?
C3 C4 H4A 109.9 . . ?
C3 C4 H4B 109.9 . . ?
H4A C4 H4B 108.3 . . ?
C5 C4 C3 108.75(14) . . ?
C5 C4 H4A 109.9 . . ?
C5 C4 H4B 109.9 . . ?
C6 C5 C4 102.50(14) . . ?
C6 C5 C13 112.36(15) . . ?
C6 C5 C14 109.92(15) . . ?
C13 C5 C4 110.56(15) . . ?
C14 C5 C4 111.64(16) . . ?
C14 C5 C13 109.72(16) . . ?
C2 C6 C5 113.47(15) . . ?
C7 C6 C2 120.56(16) . . ?
C7 C6 C5 125.91(16) . . ?
C6 C7 H7 120.3 . . ?
C6 C7 C8 119.32(16) . . ?
C8 C7 H7 120.3 . . ?
C7 C8 C9 124.42(16) . . ?
C7 C8 C12 121.48(16) . . ?
C12 C8 C9 114.10(15) . . ?
C8 C9 C10 101.66(14) . . ?
C8 C9 C15 111.18(15) . . ?
C8 C9 C16 111.94(15) . . ?
C15 C9 C10 112.57(15) . . ?
C16 C9 C10 111.07(15) . . ?
C16 C9 C15 108.38(15) . . ?
C9 C10 H10A 109.8 . . ?
C9 C10 H10B 109.8 . . ?
C9 C10 C11 109.41(14) . . ?
H10A C10 H10B 108.2 . . ?
C11 C10 H10A 109.8 . . ?
C11 C10 H10B 109.8 . . ?
C12 C11 C10 102.12(13) . . ?
C45 C11 C10 111.58(14) . . ?
C45 C11 C12 114.98(14) . . ?
C64 C11 C10 108.69(14) . . ?
C64 C11 C12 119.20(14) . . ?
C64 C11 C45 100.45(14) . . ?
C1 C12 C11 130.78(16) . . ?
C8 C12 C1 119.68(16) . . ?
C8 C12 C11 109.51(15) . . ?
C5 C13 H13A 109.5 . . ?
C5 C13 H13B 109.5 . . ?
C5 C13 H13C 109.5 . . ?
H13A C13 H13B 109.5 . . ?
H13A C13 H13C 109.5 . . ?
H13B C13 H13C 109.5 . . ?
C5 C14 H14A 109.5 . . ?
C5 C14 H14B 109.5 . . ?
C5 C14 H14C 109.5 . . ?
H14A C14 H14B 109.5 . . ?
H14A C14 H14C 109.5 . . ?
H14B C14 H14C 109.5 . . ?
C9 C15 H15A 109.5 . . ?
C9 C15 H15B 109.5 . . ?
C9 C15 H15C 109.5 . . ?
H15A C15 H15B 109.5 . . ?
H15A C15 H15C 109.5 . . ?
H15B C15 H15C 109.5 . . ?
C9 C16 H16A 109.5 . . ?
C9 C16 H16B 109.5 . . ?
C9 C16 H16C 109.5 . . ?
H16A C16 H16B 109.5 . . ?
H16A C16 H16C 109.5 . . ?
H16B C16 H16C 109.5 . . ?
C18 C17 C3 129.64(16) . . ?
C18 C17 C26 119.94(16) . . ?
C26 C17 C3 110.37(15) . . ?
C17 C18 H18 119.5 . . ?
C17 C18 C19 121.02(17) . . ?
C19 C18 H18 119.5 . . ?
C18 C19 C20 117.53(16) . . ?
C24 C19 C18 119.02(17) . . ?
C24 C19 C20 123.45(16) . . ?
C19 C20 C21 110.51(16) . . ?
C19 C20 C38 109.03(15) . . ?
C37 C20 C19 110.48(16) . . ?
C37 C20 C21 107.90(16) . . ?
C37 C20 C38 108.93(17) . . ?
C38 C20 C21 109.99(16) . . ?
C20 C21 H21A 109.2 . . ?
C20 C21 H21B 109.2 . . ?
H21A C21 H21B 107.9 . . ?
C22 C21 C20 112.12(16) . . ?
C22 C21 H21A 109.2 . . ?
C22 C21 H21B 109.2 . . ?
C21 C22 H22A 109.2 . . ?
C21 C22 H22B 109.2 . . ?
C21 C22 C23 112.15(16) . . ?
H22A C22 H22B 107.9 . . ?
C23 C22 H22A 109.2 . . ?
C23 C22 H22B 109.2 . . ?
C22 C23 C24 109.90(16) . . ?
C22 C23 C39 110.89(16) . . ?
C22 C23 C40 107.34(17) . . ?
C39 C23 C24 109.71(16) . . ?
C40 C23 C24 110.36(16) . . ?
C40 C23 C39 108.61(17) . . ?
C19 C24 C23 122.54(17) . . ?
C25 C24 C19 119.34(16) . . ?
C25 C24 C23 118.11(16) . . ?
C24 C25 H25 119.6 . . ?
C26 C25 C24 120.84(17) . . ?
C26 C25 H25 119.6 . . ?
C17 C26 C27 108.55(15) . . ?
C25 C26 C17 119.80(17) . . ?
C25 C26 C27 131.55(17) . . ?
C28 C27 C26 132.03(17) . . ?
C28 C27 C36 119.73(17) . . ?
C36 C27 C26 108.24(16) . . ?
C27 C28 H28 119.6 . . ?
C27 C28 C29 120.80(17) . . ?
C29 C28 H28 119.6 . . ?
C28 C29 C30 118.57(16) . . ?
C28 C29 C34 119.30(16) . . ?
C34 C29 C30 122.13(16) . . ?
C29 C30 C31 109.23(15) . . ?
C29 C30 C41 111.27(15) . . ?
C29 C30 C42 109.32(15) . . ?
C31 C30 C41 107.16(16) . . ?
C31 C30 C42 111.61(16) . . ?
C42 C30 C41 108.25(16) . . ?
C30 C31 H31A 109.2 . . ?
C30 C31 H31B 109.2 . . ?
H31A C31 H31B 107.9 . . ?
C32 C31 C30 112.13(16) . . ?
C32 C31 H31A 109.2 . . ?
C32 C31 H31B 109.2 . . ?
C31 C32 H32A 109.2 . . ?
C31 C32 H32B 109.2 . . ?
C31 C32 C33 112.04(15) . . ?
H32A C32 H32B 107.9 . . ?
C33 C32 H32A 109.2 . . ?
C33 C32 H32B 109.2 . . ?
C34 C33 C32 110.95(15) . . ?
C34 C33 C43 109.77(15) . . ?
C34 C33 C44 109.12(15) . . ?
C43 C33 C32 109.17(16) . . ?
C43 C33 C44 108.82(16) . . ?
C44 C33 C32 108.96(15) . . ?
C29 C34 C33 123.37(16) . . ?
C35 C34 C29 118.78(16) . . ?
C35 C34 C33 117.85(16) . . ?
C34 C35 H35 119.5 . . ?
C36 C35 C34 120.95(16) . . ?
C36 C35 H35 119.5 . . ?
C27 C36 C3 110.71(15) . . ?
C35 C36 C3 128.96(16) . . ?
C35 C36 C27 120.13(16) . . ?
C20 C37 H37A 109.5 . . ?
C20 C37 H37B 109.5 . . ?
C20 C37 H37C 109.5 . . ?
H37A C37 H37B 109.5 . . ?
H37A C37 H37C 109.5 . . ?
H37B C37 H37C 109.5 . . ?
C20 C38 H38A 109.5 . . ?
C20 C38 H38B 109.5 . . ?
C20 C38 H38C 109.5 . . ?
H38A C38 H38B 109.5 . . ?
H38A C38 H38C 109.5 . . ?
H38B C38 H38C 109.5 . . ?
C23 C39 H39A 109.5 . . ?
C23 C39 H39B 109.5 . . ?
C23 C39 H39C 109.5 . . ?
H39A C39 H39B 109.5 . . ?
H39A C39 H39C 109.5 . . ?
H39B C39 H39C 109.5 . . ?
C23 C40 H40A 109.5 . . ?
C23 C40 H40B 109.5 . . ?
C23 C40 H40C 109.5 . . ?
H40A C40 H40B 109.5 . . ?
H40A C40 H40C 109.5 . . ?
H40B C40 H40C 109.5 . . ?
C30 C41 H41A 109.5 . . ?
C30 C41 H41B 109.5 . . ?
C30 C41 H41C 109.5 . . ?
H41A C41 H41B 109.5 . . ?
H41A C41 H41C 109.5 . . ?
H41B C41 H41C 109.5 . . ?
C30 C42 H42A 109.5 . . ?
C30 C42 H42B 109.5 . . ?
C30 C42 H42C 109.5 . . ?
H42A C42 H42B 109.5 . . ?
H42A C42 H42C 109.5 . . ?
H42B C42 H42C 109.5 . . ?
C33 C43 H43A 109.5 . . ?
C33 C43 H43B 109.5 . . ?
C33 C43 H43C 109.5 . . ?
H43A C43 H43B 109.5 . . ?
H43A C43 H43C 109.5 . . ?
H43B C43 H43C 109.5 . . ?
C33 C44 H44A 109.5 . . ?
C33 C44 H44B 109.5 . . ?
C33 C44 H44C 109.5 . . ?
H44A C44 H44B 109.5 . . ?
H44A C44 H44C 109.5 . . ?
H44B C44 H44C 109.5 . . ?
C46 C45 C11 130.37(16) . . ?
C46 C45 C54 119.01(16) . . ?
C54 C45 C11 110.57(15) . . ?
C45 C46 H46 119.4 . . ?
C45 C46 C47 121.17(16) . . ?
C47 C46 H46 119.4 . . ?
C46 C47 C48 118.17(16) . . ?
C52 C47 C46 119.36(16) . . ?
C52 C47 C48 122.42(16) . . ?
C47 C48 C49 110.25(15) . . ?
C47 C48 C65 107.76(15) . . ?
C47 C48 C66 111.33(15) . . ?
C49 C48 C65 110.57(16) . . ?
C49 C48 C66 107.59(16) . . ?
C66 C48 C65 109.36(16) . . ?
C48 C49 H49A 109.1 . . ?
C48 C49 H49B 109.1 . . ?
H49A C49 H49B 107.8 . . ?
C50 C49 C48 112.59(16) . . ?
C50 C49 H49A 109.1 . . ?
C50 C49 H49B 109.1 . . ?
C49 C50 H50A 109.1 . . ?
C49 C50 H50B 109.1 . . ?
C49 C50 C51 112.56(16) . . ?
H50A C50 H50B 107.8 . . ?
C51 C50 H50A 109.1 . . ?
C51 C50 H50B 109.1 . . ?
C50 C51 C52 110.79(15) . . ?
C50 C51 C67 107.82(16) . . ?
C50 C51 C68 110.01(16) . . ?
C67 C51 C52 110.51(15) . . ?
C67 C51 C68 108.77(17) . . ?
C68 C51 C52 108.90(15) . . ?
C47 C52 C51 123.26(16) . . ?
C53 C52 C47 118.99(16) . . ?
C53 C52 C51 117.75(16) . . ?
C52 C53 H53 119.6 . . ?
C54 C53 C52 120.75(17) . . ?
C54 C53 H53 119.6 . . ?
C45 C54 C55 108.99(15) . . ?
C53 C54 C45 120.69(16) . . ?
C53 C54 C55 130.31(17) . . ?
C56 C55 C54 130.88(17) . . ?
C56 C55 C64 120.57(16) . . ?
C64 C55 C54 108.55(15) . . ?
C55 C56 H56 119.6 . . ?
C55 C56 C57 120.88(17) . . ?
C57 C56 H56 119.6 . . ?
C56 C57 C58 119.23(16) . . ?
C56 C57 C62 118.97(16) . . ?
C62 C57 C58 121.74(16) . . ?
C59 C58 C57 108.79(16) . . ?
C59 C58 C71 111.44(17) . . ?
C59 C58 C72 108.21(18) . . ?
C71 C58 C57 108.11(17) . . ?
C71 C58 C72 107.70(18) . . ?
C72 C58 C57 112.64(16) . . ?
C58 C59 H59A 109.3 . . ?
C58 C59 H59B 109.3 . . ?
H59A C59 H59B 107.9 . . ?
C60 C59 C58 111.83(18) . . ?
C60 C59 H59A 109.3 . . ?
C60 C59 H59B 109.3 . . ?
C59 C60 H60A 109.0 . . ?
C59 C60 H60B 109.0 . . ?
C59 C60 C61 113.12(17) . . ?
H60A C60 H60B 107.8 . . ?
C61 C60 H60A 109.0 . . ?
C61 C60 H60B 109.0 . . ?
C62 C61 C60 111.84(16) . . ?
C69 C61 C60 107.73(17) . . ?
C69 C61 C62 110.62(17) . . ?
C70 C61 C60 109.14(18) . . ?
C70 C61 C62 108.29(16) . . ?
C70 C61 C69 109.18(19) . . ?
C57 C62 C61 123.19(17) . . ?
C63 C62 C57 119.36(16) . . ?
C63 C62 C61 117.42(16) . . ?
C62 C63 H63 119.5 . . ?
C64 C63 C62 120.99(17) . . ?
C64 C63 H63 119.5 . . ?
C55 C64 C11 111.11(15) . . ?
C63 C64 C11 129.49(16) . . ?
C63 C64 C55 119.18(16) . . ?
C48 C65 H65A 109.5 . . ?
C48 C65 H65B 109.5 . . ?
C48 C65 H65C 109.5 . . ?
H65A C65 H65B 109.5 . . ?
H65A C65 H65C 109.5 . . ?
H65B C65 H65C 109.5 . . ?
C48 C66 H66A 109.5 . . ?
C48 C66 H66B 109.5 . . ?
C48 C66 H66C 109.5 . . ?
H66A C66 H66B 109.5 . . ?
H66A C66 H66C 109.5 . . ?
H66B C66 H66C 109.5 . . ?
C51 C67 H67A 109.5 . . ?
C51 C67 H67B 109.5 . . ?
C51 C67 H67C 109.5 . . ?
H67A C67 H67B 109.5 . . ?
H67A C67 H67C 109.5 . . ?
H67B C67 H67C 109.5 . . ?
C51 C68 H68A 109.5 . . ?
C51 C68 H68B 109.5 . . ?
C51 C68 H68C 109.5 . . ?
H68A C68 H68B 109.5 . . ?
H68A C68 H68C 109.5 . . ?
H68B C68 H68C 109.5 . . ?
C61 C69 H69A 109.5 . . ?
C61 C69 H69B 109.5 . . ?
C61 C69 H69C 109.5 . . ?
H69A C69 H69B 109.5 . . ?
H69A C69 H69C 109.5 . . ?
H69B C69 H69C 109.5 . . ?
C61 C70 H70A 109.5 . . ?
C61 C70 H70B 109.5 . . ?
C61 C70 H70C 109.5 . . ?
H70A C70 H70B 109.5 . . ?
H70A C70 H70C 109.5 . . ?
H70B C70 H70C 109.5 . . ?
C58 C71 H71A 109.5 . . ?
C58 C71 H71B 109.5 . . ?
C58 C71 H71C 109.5 . . ?
H71A C71 H71B 109.5 . . ?
H71A C71 H71C 109.5 . . ?
H71B C71 H71C 109.5 . . ?
C58 C72 H72A 109.5 . . ?
C58 C72 H72B 109.5 . . ?
C58 C72 H72C 109.5 . . ?
H72A C72 H72B 109.5 . . ?
H72A C72 H72C 109.5 . . ?
H72B C72 H72C 109.5 . . ?
H73A C73 H73B 109.5 . . ?
H73A C73 H73C 109.5 . . ?
H73B C73 H73C 109.5 . . ?
C74 C73 H73A 109.5 . . ?
C74 C73 H73B 109.5 . . ?
C74 C73 H73C 109.5 . . ?
C73 C74 H74A 108.5 . . ?
C73 C74 H74B 108.5 . . ?
H74A C74 H74B 107.5 . . ?
C75 C74 C73 115.2(3) . . ?
C75 C74 H74A 108.5 . . ?
C75 C74 H74B 108.5 . . ?
C74 C75 H75A 108.5 . . ?
C74 C75 H75B 108.5 . . ?
C74 C75 C76 114.9(3) . . ?
H75A C75 H75B 107.5 . . ?
C76 C75 H75A 108.5 . . ?
C76 C75 H75B 108.5 . . ?
C75 C76 H76A 108.4 . . ?
C75 C76 H76B 108.4 . . ?
H76A C76 H76B 107.5 . . ?
C77 C76 C75 115.4(3) . . ?
C77 C76 H76A 108.4 . . ?
C77 C76 H76B 108.4 . . ?
C76 C77 H77A 108.8 . . ?
C76 C77 H77B 108.8 . . ?
C76 C77 C78 113.6(3) . . ?
H77A C77 H77B 107.7 . . ?
C78 C77 H77A 108.8 . . ?
C78 C77 H77B 108.8 . . ?
C77 C78 H78A 109.5 . . ?
C77 C78 H78B 109.5 . . ?
C77 C78 H78C 109.5 . . ?
H78A C78 H78B 109.5 . . ?
H78A C78 H78C 109.5 . . ?
H78B C78 H78C 109.5 . . ?

loop_
_geom_bond_atom_site_label_1
_geom_bond_atom_site_label_2
_geom_bond_distance
_geom_bond_site_symmetry_2
_geom_bond_publ_flag
Cl1A P1A 2.0551(10) . ?
Cl2A P1A 2.0440(10) . ?
P1A C1 1.8540(18) . ?
P1B Cl1B 2.027(5) . ?
P1B Cl2B 2.058(4) . ?
P1B C1 1.877(3) . ?
C1 C2 1.415(2) . ?
C1 C12 1.415(2) . ?
C2 C3 1.531(2) . ?
C2 C6 1.396(2) . ?
C3 C4 1.574(2) . ?
C3 C17 1.531(2) . ?
C3 C36 1.522(2) . ?
C4 H4A 0.9900 . ?
C4 H4B 0.9900 . ?
C4 C5 1.542(2) . ?
C5 C6 1.515(2) . ?
C5 C13 1.536(3) . ?
C5 C14 1.530(3) . ?
C6 C7 1.382(2) . ?
C7 H7 0.9500 . ?
C7 C8 1.389(2) . ?
C8 C9 1.514(2) . ?
C8 C12 1.402(2) . ?
C9 C10 1.543(2) . ?
C9 C15 1.538(2) . ?
C9 C16 1.531(2) . ?
C10 H10A 0.9900 . ?
C10 H10B 0.9900 . ?
C10 C11 1.566(2) . ?
C11 C12 1.545(2) . ?
C11 C45 1.539(2) . ?
C11 C64 1.532(2) . ?
C13 H13A 0.9800 . ?
C13 H13B 0.9800 . ?
C13 H13C 0.9800 . ?
C14 H14A 0.9800 . ?
C14 H14B 0.9800 . ?
C14 H14C 0.9800 . ?
C15 H15A 0.9800 . ?
C15 H15B 0.9800 . ?
C15 H15C 0.9800 . ?
C16 H16A 0.9800 . ?
C16 H16B 0.9800 . ?
C16 H16C 0.9800 . ?
C17 C18 1.375(3) . ?
C17 C26 1.404(2) . ?
C18 H18 0.9500 . ?
C18 C19 1.410(3) . ?
C19 C20 1.536(3) . ?
C19 C24 1.408(3) . ?
C20 C21 1.539(3) . ?
C20 C37 1.535(3) . ?
C20 C38 1.537(3) . ?
C21 H21A 0.9900 . ?
C21 H21B 0.9900 . ?
C21 C22 1.521(3) . ?
C22 H22A 0.9900 . ?
C22 H22B 0.9900 . ?
C22 C23 1.533(3) . ?
C23 C24 1.537(2) . ?
C23 C39 1.535(3) . ?
C23 C40 1.534(3) . ?
C24 C25 1.401(3) . ?
C25 H25 0.9500 . ?
C25 C26 1.387(3) . ?
C26 C27 1.468(3) . ?
C27 C28 1.382(3) . ?
C27 C36 1.402(2) . ?
C28 H28 0.9500 . ?
C28 C29 1.403(3) . ?
C29 C30 1.528(2) . ?
C29 C34 1.413(2) . ?
C30 C31 1.529(3) . ?
C30 C41 1.539(3) . ?
C30 C42 1.537(3) . ?
C31 H31A 0.9900 . ?
C31 H31B 0.9900 . ?
C31 C32 1.510(3) . ?
C32 H32A 0.9900 . ?
C32 H32B 0.9900 . ?
C32 C33 1.538(3) . ?
C33 C34 1.535(2) . ?
C33 C43 1.535(3) . ?
C33 C44 1.537(3) . ?
C34 C35 1.407(2) . ?
C35 H35 0.9500 . ?
C35 C36 1.375(3) . ?
C37 H37A 0.9800 . ?
C37 H37B 0.9800 . ?
C37 H37C 0.9800 . ?
C38 H38A 0.9800 . ?
C38 H38B 0.9800 . ?
C38 H38C 0.9800 . ?
C39 H39A 0.9800 . ?
C39 H39B 0.9800 . ?
C39 H39C 0.9800 . ?
C40 H40A 0.9800 . ?
C40 H40B 0.9800 . ?
C40 H40C 0.9800 . ?
C41 H41A 0.9800 . ?
C41 H41B 0.9800 . ?
C41 H41C 0.9800 . ?
C42 H42A 0.9800 . ?
C42 H42B 0.9800 . ?
C42 H42C 0.9800 . ?
C43 H43A 0.9800 . ?
C43 H43B 0.9800 . ?
C43 H43C 0.9800 . ?
C44 H44A 0.9800 . ?
C44 H44B 0.9800 . ?
C44 H44C 0.9800 . ?
C45 C46 1.378(2) . ?
C45 C54 1.398(2) . ?
C46 H46 0.9500 . ?
C46 C47 1.409(2) . ?
C47 C48 1.532(2) . ?
C47 C52 1.408(3) . ?
C48 C49 1.536(3) . ?
C48 C65 1.538(3) . ?
C48 C66 1.537(3) . ?
C49 H49A 0.9900 . ?
C49 H49B 0.9900 . ?
C49 C50 1.516(3) . ?
C50 H50A 0.9900 . ?
C50 H50B 0.9900 . ?
C50 C51 1.534(3) . ?
C51 C52 1.539(2) . ?
C51 C67 1.536(3) . ?
C51 C68 1.538(3) . ?
C52 C53 1.395(3) . ?
C53 H53 0.9500 . ?
C53 C54 1.386(2) . ?
C54 C55 1.460(2) . ?
C55 C56 1.385(3) . ?
C55 C64 1.398(2) . ?
C56 H56 0.9500 . ?
C56 C57 1.394(3) . ?
C57 C58 1.538(2) . ?
C57 C62 1.411(3) . ?
C58 C59 1.533(3) . ?
C58 C71 1.536(3) . ?
C58 C72 1.536(3) . ?
C59 H59A 0.9900 . ?
C59 H59B 0.9900 . ?
C59 C60 1.515(3) . ?
C60 H60A 0.9900 . ?
C60 H60B 0.9900 . ?
C60 C61 1.537(3) . ?
C61 C62 1.537(2) . ?
C61 C69 1.533(3) . ?
C61 C70 1.532(3) . ?
C62 C63 1.407(3) . ?
C63 H63 0.9500 . ?
C63 C64 1.382(2) . ?
C65 H65A 0.9800 . ?
C65 H65B 0.9800 . ?
C65 H65C 0.9800 . ?
C66 H66A 0.9800 . ?
C66 H66B 0.9800 . ?
C66 H66C 0.9800 . ?
C67 H67A 0.9800 . ?
C67 H67B 0.9800 . ?
C67 H67C 0.9800 . ?
C68 H68A 0.9800 . ?
C68 H68B 0.9800 . ?
C68 H68C 0.9800 . ?
C69 H69A 0.9800 . ?
C69 H69B 0.9800 . ?
C69 H69C 0.9800 . ?
C70 H70A 0.9800 . ?
C70 H70B 0.9800 . ?
C70 H70C 0.9800 . ?
C71 H71A 0.9800 . ?
C71 H71B 0.9800 . ?
C71 H71C 0.9800 . ?
C72 H72A 0.9800 . ?
C72 H72B 0.9800 . ?
C72 H72C 0.9800 . ?
C73 H73A 0.9800 . ?
C73 H73B 0.9800 . ?
C73 H73C 0.9800 . ?
C73 C74 1.500(5) . ?
C74 H74A 0.9900 . ?
C74 H74B 0.9900 . ?
C74 C75 1.495(5) . ?
C75 H75A 0.9900 . ?
C75 H75B 0.9900 . ?
C75 C76 1.526(5) . ?
C76 H76A 0.9900 . ?
C76 H76B 0.9900 . ?
C76 C77 1.498(4) . ?
C77 H77A 0.9900 . ?
C77 H77B 0.9900 . ?
C77 C78 1.537(5) . ?
C78 H78A 0.9800 . ?
C78 H78B 0.9800 . ?
C78 H78C 0.9800 . ?

loop_
_geom_torsion_atom_site_label_1
_geom_torsion_atom_site_label_2
_geom_torsion_atom_site_label_3
_geom_torsion_atom_site_label_4
_geom_torsion
_geom_torsion_site_symmetry_1
_geom_torsion_site_symmetry_2
_geom_torsion_site_symmetry_3
_geom_torsion_site_symmetry_4
_geom_torsion_publ_flag
Cl1A P1A C1 C2 -122.54(12) . . . . ?
Cl1A P1A C1 C12 58.12(19) . . . . ?
Cl2A P1A C1 C2 130.64(11) . . . . ?
Cl2A P1A C1 C12 -48.70(19) . . . . ?
P1A C1 C2 C3 2.5(2) . . . . ?
P1A C1 C2 C6 -179.46(14) . . . . ?
P1A C1 C12 C8 178.60(14) . . . . ?
P1A C1 C12 C11 1.1(3) . . . . ?
P1B C1 C2 C3 8.6(3) . . . . ?
P1B C1 C2 C6 -173.29(19) . . . . ?
P1B C1 C12 C8 174.69(16) . . . . ?
P1B C1 C12 C11 -2.8(2) . . . . ?
Cl1B P1B C1 C2 -50.1(3) . . . . ?
Cl1B P1B C1 C12 136.0(2) . . . . ?
Cl2B P1B C1 C2 60.1(3) . . . . ?
Cl2B P1B C1 C12 -113.8(2) . . . . ?
C1 C2 C3 C4 -174.87(17) . . . . ?
C1 C2 C3 C17 63.3(2) . . . . ?
C1 C2 C3 C36 -56.8(2) . . . . ?
C1 C2 C6 C5 -176.21(15) . . . . ?
C1 C2 C6 C7 1.0(3) . . . . ?
C2 C1 C12 C8 -0.7(2) . . . . ?
C2 C1 C12 C11 -178.16(16) . . . . ?
C2 C3 C4 C5 -13.27(18) . . . . ?
C2 C3 C17 C18 44.0(3) . . . . ?
C2 C3 C17 C26 -138.62(16) . . . . ?
C2 C3 C36 C27 138.46(16) . . . . ?
C2 C3 C36 C35 -46.8(3) . . . . ?
C2 C6 C7 C8 -1.4(3) . . . . ?
C3 C2 C6 C5 2.2(2) . . . . ?
C3 C2 C6 C7 179.45(16) . . . . ?
C3 C4 C5 C6 14.29(18) . . . . ?
C3 C4 C5 C13 134.24(16) . . . . ?
C3 C4 C5 C14 -103.31(17) . . . . ?
C3 C17 C18 C19 176.93(17) . . . . ?
C3 C17 C26 C25 -178.79(16) . . . . ?
C3 C17 C26 C27 4.4(2) . . . . ?
C4 C3 C17 C18 -73.1(2) . . . . ?
C4 C3 C17 C26 104.33(17) . . . . ?
C4 C3 C36 C27 -105.74(17) . . . . ?
C4 C3 C36 C35 69.0(2) . . . . ?
C4 C5 C6 C2 -10.4(2) . . . . ?
C4 C5 C6 C7 172.53(17) . . . . ?
C5 C6 C7 C8 175.49(16) . . . . ?
C6 C2 C3 C4 6.88(18) . . . . ?
C6 C2 C3 C17 -114.97(17) . . . . ?
C6 C2 C3 C36 124.96(17) . . . . ?
C6 C7 C8 C9 -179.34(16) . . . . ?
C6 C7 C8 C12 0.7(3) . . . . ?
C7 C8 C9 C10 170.57(17) . . . . ?
C7 C8 C9 C15 -69.4(2) . . . . ?
C7 C8 C9 C16 52.0(2) . . . . ?
C7 C8 C12 C1 0.3(3) . . . . ?
C7 C8 C12 C11 178.31(16) . . . . ?
C8 C9 C10 C11 16.81(18) . . . . ?
C9 C8 C12 C1 -179.61(15) . . . . ?
C9 C8 C12 C11 -1.6(2) . . . . ?
C9 C10 C11 C12 -17.85(18) . . . . ?
C9 C10 C11 C45 105.47(17) . . . . ?
C9 C10 C11 C64 -144.67(15) . . . . ?
C10 C11 C12 C1 -170.50(17) . . . . ?
C10 C11 C12 C8 11.82(18) . . . . ?
C10 C11 C45 C46 -68.1(2) . . . . ?
C10 C11 C45 C54 109.39(17) . . . . ?
C10 C11 C64 C55 -112.78(17) . . . . ?
C10 C11 C64 C63 61.6(2) . . . . ?
C11 C45 C46 C47 175.18(17) . . . . ?
C11 C45 C54 C53 -175.88(16) . . . . ?
C11 C45 C54 C55 5.0(2) . . . . ?
C12 C1 C2 C3 -178.07(16) . . . . ?
C12 C1 C2 C6 0.0(2) . . . . ?
C12 C8 C9 C10 -9.48(19) . . . . ?
C12 C8 C9 C15 110.53(17) . . . . ?
C12 C8 C9 C16 -128.09(16) . . . . ?
C12 C11 C45 C46 47.6(3) . . . . ?
C12 C11 C45 C54 -134.94(16) . . . . ?
C12 C11 C64 C55 130.94(17) . . . . ?
C12 C11 C64 C63 -54.7(3) . . . . ?
C13 C5 C6 C2 -129.07(17) . . . . ?
C13 C5 C6 C7 53.8(2) . . . . ?
C14 C5 C6 C2 108.43(18) . . . . ?
C14 C5 C6 C7 -68.6(2) . . . . ?
C15 C9 C10 C11 -102.22(17) . . . . ?
C16 C9 C10 C11 136.05(15) . . . . ?
C17 C3 C4 C5 111.23(16) . . . . ?
C17 C3 C36 C27 11.12(19) . . . . ?
C17 C3 C36 C35 -174.12(18) . . . . ?
C17 C18 C19 C20 -178.65(16) . . . . ?
C17 C18 C19 C24 2.1(3) . . . . ?
C17 C26 C27 C28 -176.74(19) . . . . ?
C17 C26 C27 C36 2.9(2) . . . . ?
C18 C17 C26 C25 -1.1(3) . . . . ?
C18 C17 C26 C27 -177.89(16) . . . . ?
C18 C19 C20 C21 169.99(16) . . . . ?
C18 C19 C20 C37 50.7(2) . . . . ?
C18 C19 C20 C38 -69.0(2) . . . . ?
C18 C19 C24 C23 176.23(17) . . . . ?
C18 C19 C24 C25 -2.5(3) . . . . ?
C19 C20 C21 C22 43.1(2) . . . . ?
C19 C24 C25 C26 1.2(3) . . . . ?
C20 C19 C24 C23 -3.0(3) . . . . ?
C20 C19 C24 C25 178.23(17) . . . . ?
C20 C21 C22 C23 -64.8(2) . . . . ?
C21 C22 C23 C24 47.9(2) . . . . ?
C21 C22 C23 C39 -73.6(2) . . . . ?
C21 C22 C23 C40 167.92(16) . . . . ?
C22 C23 C24 C19 -15.3(2) . . . . ?
C22 C23 C24 C25 163.49(17) . . . . ?
C23 C24 C25 C26 -177.59(17) . . . . ?
C24 C19 C20 C21 -10.8(3) . . . . ?
C24 C19 C20 C37 -130.10(19) . . . . ?
C24 C19 C20 C38 110.2(2) . . . . ?
C24 C25 C26 C17 0.6(3) . . . . ?
C24 C25 C26 C27 176.54(19) . . . . ?
C25 C26 C27 C28 7.0(4) . . . . ?
C25 C26 C27 C36 -173.4(2) . . . . ?
C26 C17 C18 C19 -0.3(3) . . . . ?
C26 C27 C28 C29 -178.13(19) . . . . ?
C26 C27 C36 C3 -9.2(2) . . . . ?
C26 C27 C36 C35 175.52(16) . . . . ?
C27 C28 C29 C30 -176.25(17) . . . . ?
C27 C28 C29 C34 3.0(3) . . . . ?
C28 C27 C36 C3 170.53(16) . . . . ?
C28 C27 C36 C35 -4.8(3) . . . . ?
C28 C29 C30 C31 163.26(16) . . . . ?
C28 C29 C30 C41 45.2(2) . . . . ?
C28 C29 C30 C42 -74.4(2) . . . . ?
C28 C29 C34 C33 173.75(16) . . . . ?
C28 C29 C34 C35 -5.7(3) . . . . ?
C29 C30 C31 C32 51.0(2) . . . . ?
C29 C34 C35 C36 3.2(3) . . . . ?
C30 C29 C34 C33 -7.0(3) . . . . ?
C30 C29 C34 C35 173.56(16) . . . . ?
C30 C31 C32 C33 -65.4(2) . . . . ?
C31 C32 C33 C34 39.1(2) . . . . ?
C31 C32 C33 C43 -82.03(19) . . . . ?
C31 C32 C33 C44 159.24(16) . . . . ?
C32 C33 C34 C29 -4.5(2) . . . . ?
C32 C33 C34 C35 174.92(16) . . . . ?
C33 C34 C35 C36 -176.24(16) . . . . ?
C34 C29 C30 C31 -16.0(2) . . . . ?
C34 C29 C30 C41 -134.06(18) . . . . ?
C34 C29 C30 C42 106.4(2) . . . . ?
C34 C35 C36 C3 -172.32(17) . . . . ?
C34 C35 C36 C27 2.0(3) . . . . ?
C36 C3 C4 C5 -139.18(15) . . . . ?
C36 C3 C17 C18 173.37(18) . . . . ?
C36 C3 C17 C26 -9.23(19) . . . . ?
C36 C27 C28 C29 2.2(3) . . . . ?
C37 C20 C21 C22 164.02(17) . . . . ?
C38 C20 C21 C22 -77.3(2) . . . . ?
C39 C23 C24 C19 106.9(2) . . . . ?
C39 C23 C24 C25 -74.3(2) . . . . ?
C40 C23 C24 C19 -133.49(19) . . . . ?
C40 C23 C24 C25 45.3(2) . . . . ?
C41 C30 C31 C32 171.69(16) . . . . ?
C42 C30 C31 C32 -70.0(2) . . . . ?
C43 C33 C34 C29 116.26(19) . . . . ?
C43 C33 C34 C35 -64.3(2) . . . . ?
C44 C33 C34 C29 -124.56(18) . . . . ?
C44 C33 C34 C35 54.9(2) . . . . ?
C45 C11 C12 C1 68.5(2) . . . . ?
C45 C11 C12 C8 -109.17(17) . . . . ?
C45 C11 C64 C55 4.43(19) . . . . ?
C45 C11 C64 C63 178.83(19) . . . . ?
C45 C46 C47 C48 178.87(17) . . . . ?
C45 C46 C47 C52 1.4(3) . . . . ?
C45 C54 C55 C56 178.83(19) . . . . ?
C45 C54 C55 C64 -2.0(2) . . . . ?
C46 C45 C54 C53 1.9(3) . . . . ?
C46 C45 C54 C55 -177.20(16) . . . . ?
C46 C47 C48 C49 163.96(17) . . . . ?
C46 C47 C48 C65 -75.3(2) . . . . ?
C46 C47 C48 C66 44.6(2) . . . . ?
C46 C47 C52 C51 -179.89(17) . . . . ?
C46 C47 C52 C53 -0.4(3) . . . . ?
C47 C48 C49 C50 47.6(2) . . . . ?
C47 C52 C53 C54 0.2(3) . . . . ?
C48 C47 C52 C51 2.7(3) . . . . ?
C48 C47 C52 C53 -177.76(17) . . . . ?
C48 C49 C50 C51 -62.9(2) . . . . ?
C49 C50 C51 C52 43.3(2) . . . . ?
C49 C50 C51 C67 164.40(17) . . . . ?
C49 C50 C51 C68 -77.1(2) . . . . ?
C50 C51 C52 C47 -14.5(3) . . . . ?
C50 C51 C52 C53 165.92(17) . . . . ?
C51 C52 C53 C54 179.73(17) . . . . ?
C52 C47 C48 C49 -18.6(2) . . . . ?
C52 C47 C48 C65 102.1(2) . . . . ?
C52 C47 C48 C66 -137.94(18) . . . . ?
C52 C53 C54 C45 -1.0(3) . . . . ?
C52 C53 C54 C55 177.94(18) . . . . ?
C53 C54 C55 C56 -0.2(3) . . . . ?
C53 C54 C55 C64 179.00(19) . . . . ?
C54 C45 C46 C47 -2.1(3) . . . . ?
C54 C55 C56 C57 178.66(19) . . . . ?
C54 C55 C64 C11 -1.8(2) . . . . ?
C54 C55 C64 C63 -176.87(17) . . . . ?
C55 C56 C57 C58 175.80(18) . . . . ?
C55 C56 C57 C62 -1.4(3) . . . . ?
C56 C55 C64 C11 177.46(17) . . . . ?
C56 C55 C64 C63 2.4(3) . . . . ?
C56 C57 C58 C59 155.78(18) . . . . ?
C56 C57 C58 C71 -83.1(2) . . . . ?
C56 C57 C58 C72 35.8(3) . . . . ?
C56 C57 C62 C61 -176.71(18) . . . . ?
C56 C57 C62 C63 1.2(3) . . . . ?
C57 C58 C59 C60 54.1(2) . . . . ?
C57 C62 C63 C64 0.8(3) . . . . ?
C58 C57 C62 C61 6.2(3) . . . . ?
C58 C57 C62 C63 -175.92(18) . . . . ?
C58 C59 C60 C61 -62.4(2) . . . . ?
C59 C60 C61 C62 37.7(3) . . . . ?
C59 C60 C61 C69 159.50(19) . . . . ?
C59 C60 C61 C70 -82.1(2) . . . . ?
C60 C61 C62 C57 -10.6(3) . . . . ?
C60 C61 C62 C63 171.48(18) . . . . ?
C61 C62 C63 C64 178.82(17) . . . . ?
C62 C57 C58 C59 -27.2(3) . . . . ?
C62 C57 C58 C71 94.0(2) . . . . ?
C62 C57 C58 C72 -147.12(19) . . . . ?
C62 C63 C64 C11 -176.62(18) . . . . ?
C62 C63 C64 C55 -2.6(3) . . . . ?
C64 C11 C12 C1 -50.8(3) . . . . ?
C64 C11 C12 C8 131.52(16) . . . . ?
C64 C11 C45 C46 176.87(18) . . . . ?
C64 C11 C45 C54 -5.65(19) . . . . ?
C64 C55 C56 C57 -0.4(3) . . . . ?
C65 C48 C49 C50 -71.4(2) . . . . ?
C66 C48 C49 C50 169.20(17) . . . . ?
C67 C51 C52 C47 -134.00(19) . . . . ?
C67 C51 C52 C53 46.5(2) . . . . ?
C68 C51 C52 C47 106.6(2) . . . . ?
C68 C51 C52 C53 -73.0(2) . . . . ?
C69 C61 C62 C57 -130.7(2) . . . . ?
C69 C61 C62 C63 51.4(2) . . . . ?
C70 C61 C62 C57 109.7(2) . . . . ?
C70 C61 C62 C63 -68.2(2) . . . . ?
C71 C58 C59 C60 -65.0(2) . . . . ?
C72 C58 C59 C60 176.81(17) . . . . ?
C73 C74 C75 C76 177.4(3) . . . . ?
C74 C75 C76 C77 176.6(3) . . . . ?
C75 C76 C77 C78 -170.6(3) . . . . ?

loop_
_exptl_oxdiff_crystal_face_indexfrac_h
_exptl_oxdiff_crystal_face_indexfrac_k
_exptl_oxdiff_crystal_face_indexfrac_l
_exptl_oxdiff_crystal_face_x
_exptl_oxdiff_crystal_face_y
_exptl_oxdiff_crystal_face_z
0.0000 0.0001 0.9997 0.0126 -0.0571 -0.0474
-1.9998 0.9997 2.0000 0.0552 -0.2320 0.1353
-0.0003 -0.9997 -1.9995 -0.0827 0.1096 0.0850
-1.0001 -0.0001 -1.9992 -0.0390 0.0530 0.2049
-1.9999 0.9995 -1.9989 0.0048 -0.0037 0.3248
1.9997 -1.9992 0.9992 -0.0748 0.0562 -0.2871
1.0003 0.9997 1.9992 0.0964 -0.0484 -0.1952
-0.9996 1.9993 0.0003 0.1012 -0.0521 0.1296
-1.0004 -1.9992 1.9998 -0.1034 -0.1845 -0.0040
1.0004 1.9992 -1.9998 0.1034 0.1845 0.0040
-0.9999 0.9995 -1.9992 0.0185 0.0575 0.2146
-2.0003 -0.9996 0.0006 -0.0849 -0.1270 0.2106
-0.0002 -0.9995 1.9995 -0.0322 -0.1187 -0.1045
0.0002 0.9995 -1.9995 0.0322 0.1187 0.1045
-0.0002 -0.9996 0.0000 -0.0575 -0.0046 -0.0097
0.0002 0.9996 -0.0000 0.0575 0.0046 0.0097
